data_2235302
loop_
_publ_author_name
'Al Mamari, Khalil'
'Ennajih, Hamid'
'Bouhfid, Rachid'
'Essassi, El Mokhtar'
'Ng, Seik Weng'

_publ_section_title
;
 5,5''-Dibromo-1,1''-bis(prop-2-en-1-yl)-1,1'',2,2''-tetrahydrodispiro[indole-3,7'-[6,9]diazatricyclo[7.3.0.0^2,6^]dodecane-8',3''-indole]-2,2''-dione
;
_journal_coeditor_code XU5528
_journal_issue 6
_journal_name_full 'Acta Crystallographica Section E'
_journal_page_first o1638
_journal_paper_doi 10.1107/S1600536812019228
_journal_volume 68
_journal_year 2012
_chemical_formula_iupac 'C30 H30 Br2 N4 O2'
_chemical_formula_moiety 'C30 H30 Br2 N4 O2'
_chemical_formula_sum 'C30 H30 Br2 N4 O2'
_chemical_formula_weight 638.40
_chemical_name_systematic
;
5,5''-Dibromo-1,1''-bis(prop-2-en-1-yl)-1,1'',2,2''-tetrahydrodispiro[indole-
3,7'-[6,9]diazatricyclo[7.3.0.0^2,6^]dodecane-8',3''-indole]-2,2''-dione
;
_space_group_IT_number 14
_symmetry_cell_setting monoclinic
_symmetry_space_group_name_Hall '-P 2ybc'
_symmetry_space_group_name_H-M 'P 1 21/c 1'
_atom_sites_solution_hydrogens geom
_atom_sites_solution_primary direct
_atom_sites_solution_secondary difmap
_audit_creation_method SHELXL-97
_cell_angle_alpha 90.00
_cell_angle_beta 100.0370(10)
_cell_angle_gamma 90.00
_cell_formula_units_Z 4
_cell_length_a 14.1658(3)
_cell_length_b 9.7203(2)
_cell_length_c 20.6677(3)
_cell_measurement_reflns_used 8234
_cell_measurement_temperature 293(2)
_cell_measurement_theta_max 24.09
_cell_measurement_theta_min 2.32
_cell_volume 2802.30(9)
_computing_cell_refinement 'SAINT (Bruker, 2010)'
_computing_data_collection 'APEX2 (Bruker, 2010)'
_computing_data_reduction 'SAINT (Bruker, 2010)'
_computing_molecular_graphics 'X-SEED (Barbour, 2001)'
_computing_publication_material 'publCIF (Westrip, 2010)'
_computing_structure_refinement 'SHELXL97 (Sheldrick, 2008)'
_computing_structure_solution 'SHELXS97 (Sheldrick, 2008)'
_diffrn_ambient_temperature 293(2)
_diffrn_measured_fraction_theta_full 0.998
_diffrn_measured_fraction_theta_max 0.998
_diffrn_measurement_device_type 'Bruker APEX DUO'
_diffrn_measurement_method '\w scans'
_diffrn_radiation_monochromator graphite
_diffrn_radiation_source 'fine-focus sealed tube'
_diffrn_radiation_type MoK\a
_diffrn_radiation_wavelength 0.71073
_diffrn_reflns_av_R_equivalents 0.0502
_diffrn_reflns_av_sigmaI/netI 0.0503
_diffrn_reflns_limit_h_max 17
_diffrn_reflns_limit_h_min -18
_diffrn_reflns_limit_k_max 12
_diffrn_reflns_limit_k_min -9
_diffrn_reflns_limit_l_max 27
_diffrn_reflns_limit_l_min -27
_diffrn_reflns_number 31592
_diffrn_reflns_theta_full 27.86
_diffrn_reflns_theta_max 27.86
_diffrn_reflns_theta_min 2.55
_diffrn_standards_decay_% 0
_diffrn_standards_interval_count 0
_diffrn_standards_interval_time 0
_diffrn_standards_number 0
_exptl_absorpt_coefficient_mu 2.927
_exptl_absorpt_correction_T_max 0.5166
_exptl_absorpt_correction_T_min 0.4738
_exptl_absorpt_correction_type multi-scan
_exptl_absorpt_process_details '(SADABS; Sheldrick, 1996)'
_exptl_crystal_colour colorless
_exptl_crystal_density_diffrn 1.513
_exptl_crystal_density_method 'not measured'
_exptl_crystal_description prism
_exptl_crystal_F_000 1296
_exptl_crystal_size_max 0.30
_exptl_crystal_size_mid 0.28
_exptl_crystal_size_min 0.26
_refine_diff_density_max 0.539
_refine_diff_density_min -0.613
_refine_ls_extinction_method none
_refine_ls_goodness_of_fit_ref 0.957
_refine_ls_hydrogen_treatment constr
_refine_ls_matrix_type full
_refine_ls_number_parameters 343
_refine_ls_number_reflns 6671
_refine_ls_number_restraints 0
_refine_ls_restrained_S_all 0.957
_refine_ls_R_factor_all 0.0856
_refine_ls_R_factor_gt 0.0400
_refine_ls_shift/su_max 0.001
_refine_ls_shift/su_mean 0.001
_refine_ls_structure_factor_coef Fsqd
_refine_ls_weighting_details 'calc w=1/[\s^2^(Fo^2^)+(0.0541P)^2^+1.2207P] where P=(Fo^2^+2Fc^2^)/3'
_refine_ls_weighting_scheme calc
_refine_ls_wR_factor_gt 0.0940
_refine_ls_wR_factor_ref 0.1131
_reflns_number_gt 4152
_reflns_number_total 6671
_reflns_threshold_expression I>2\s(I)
_cod_data_source_file xu5528.cif
_cod_data_source_block I
_cod_original_sg_symbol_H-M 'P 21/c'
_cod_database_code 2235302
_cod_database_fobs_code 2235302

loop_
_symmetry_equiv_pos_as_xyz
'x, y, z'
'-x, y+1/2, -z+1/2'
'-x, -y, -z'
'x, -y-1/2, z-1/2'

loop_
_atom_site_type_symbol
_atom_site_label
_atom_site_fract_x
_atom_site_fract_y
_atom_site_fract_z
_atom_site_U_iso_or_equiv
_atom_site_adp_type
_atom_site_calc_flag
_atom_site_refinement_flags
_atom_site_occupancy
_atom_site_symmetry_multiplicity
Br Br1 0.58304(2) 0.77248(4) 0.418209(16) 0.06146(13) Uani d . 1 1
Br Br2 0.21952(4) 0.00640(4) 0.46489(2) 0.09482(18) Uani d . 1 1
O O1 0.07667(13) 0.4625(2) 0.35513(9) 0.0494(5) Uani d . 1 1
O O2 0.36870(13) 0.5244(2) 0.22067(9) 0.0453(5) Uani d . 1 1
C C1 0.29680(18) 0.5642(3) 0.44015(12) 0.0359(6) Uani d . 1 1
C C2 0.3608(2) 0.5972(3) 0.49586(13) 0.0512(8) Uani d . 1 1
H H2 0.3468 0.5796 0.5374 0.061 Uiso calc R 1 1
C C3 0.4470(2) 0.6575(3) 0.48829(14) 0.0504(7) Uani d . 1 1
H H3 0.4923 0.6797 0.5250 0.061 Uiso calc R 1 1
C C4 0.46540(18) 0.6846(3) 0.42628(13) 0.0411(6) Uani d . 1 1
C C5 0.40107(17) 0.6518(3) 0.37021(12) 0.0340(6) Uani d . 1 1
H H5 0.4145 0.6719 0.3288 0.041 Uiso calc R 1 1
C C6 0.31608(16) 0.5884(2) 0.37742(11) 0.0301(5) Uani d . 1 1
C C7 0.23255(17) 0.5410(3) 0.32613(12) 0.0308(5) Uani d . 1 1
C C8 0.15937(18) 0.4978(3) 0.37166(13) 0.0351(6) Uani d . 1 1
C C9 0.1613(2) 0.4637(3) 0.49103(14) 0.0476(7) Uani d . 1 1
H H9A 0.2106 0.4221 0.5236 0.057 Uiso calc R 1 1
H H9B 0.1142 0.3931 0.4759 0.057 Uiso calc R 1 1
C C10 0.1140(2) 0.5741(4) 0.52322(14) 0.0525(8) Uani d . 1 1
H H10 0.0930 0.5513 0.5621 0.063 Uiso calc R 1 1
C C11 0.0991(3) 0.6987(4) 0.50244(18) 0.0718(10) Uani d . 1 1
H H11A 0.1188 0.7263 0.4638 0.086 Uiso calc R 1 1
H H11B 0.0687 0.7610 0.5261 0.086 Uiso calc R 1 1
C C12 0.1692(2) 0.7781(3) 0.30457(15) 0.0487(7) Uani d . 1 1
H H12A 0.2250 0.8309 0.3243 0.058 Uiso calc R 1 1
H H12B 0.1281 0.7640 0.3370 0.058 Uiso calc R 1 1
C C13 0.1150(3) 0.8498(4) 0.24315(16) 0.0647(9) Uani d . 1 1
H H13A 0.0556 0.8892 0.2520 0.078 Uiso calc R 1 1
H H13B 0.1537 0.9229 0.2294 0.078 Uiso calc R 1 1
C C14 0.0943(2) 0.7407(3) 0.19024(16) 0.0561(8) Uani d . 1 1
H H14A 0.1349 0.7528 0.1574 0.067 Uiso calc R 1 1
H H14B 0.0277 0.7438 0.1689 0.067 Uiso calc R 1 1
C C15 0.11682(18) 0.6059(3) 0.22698(13) 0.0401(6) Uani d . 1 1
H H15 0.0620 0.5774 0.2468 0.048 Uiso calc R 1 1
C C16 0.14914(19) 0.4891(3) 0.18941(13) 0.0407(6) Uani d . 1 1
H H16 0.2029 0.5189 0.1687 0.049 Uiso calc R 1 1
C C17 0.0744(2) 0.4164(4) 0.13854(15) 0.0578(8) Uani d . 1 1
H H17A 0.0115 0.4209 0.1509 0.069 Uiso calc R 1 1
H H17B 0.0712 0.4578 0.0955 0.069 Uiso calc R 1 1
C C18 0.1094(3) 0.2683(4) 0.13855(19) 0.0803(12) Uani d . 1 1
H H18A 0.0586 0.2052 0.1446 0.096 Uiso calc R 1 1
H H18B 0.1298 0.2469 0.0973 0.096 Uiso calc R 1 1
C C19 0.1929(2) 0.2564(3) 0.19506(16) 0.0566(8) Uani d . 1 1
H H19A 0.1897 0.1714 0.2192 0.068 Uiso calc R 1 1
H H19B 0.2537 0.2603 0.1795 0.068 Uiso calc R 1 1
C C20 0.35499(18) 0.4387(3) 0.26056(13) 0.0356(6) Uani d . 1 1
C C21 0.26015(17) 0.4105(2) 0.28799(12) 0.0339(6) Uani d . 1 1
C C22 0.29012(19) 0.2894(3) 0.33298(13) 0.0398(6) Uani d . 1 1
C C23 0.2387(2) 0.2126(3) 0.37111(15) 0.0494(7) Uani d . 1 1
H H23 0.1746 0.2315 0.3721 0.059 Uiso calc R 1 1
C C24 0.2863(3) 0.1059(3) 0.40796(15) 0.0590(9) Uani d . 1 1
C C25 0.3796(3) 0.0721(3) 0.40497(17) 0.0662(10) Uani d . 1 1
H H25 0.4086 -0.0010 0.4298 0.079 Uiso calc R 1 1
C C26 0.4307(2) 0.1456(3) 0.36554(16) 0.0586(8) Uani d . 1 1
H H26 0.4936 0.1226 0.3627 0.070 Uiso calc R 1 1
C C27 0.3849(2) 0.2546(3) 0.33049(14) 0.0428(7) Uani d . 1 1
C C28 0.5159(2) 0.3350(4) 0.26852(15) 0.0544(8) Uani d . 1 1
H H28A 0.5108 0.3652 0.2233 0.065 Uiso calc R 1 1
H H28B 0.5363 0.2396 0.2706 0.065 Uiso calc R 1 1
C C29 0.5904(2) 0.4189(5) 0.31056(19) 0.0817(12) Uani d . 1 1
H H29 0.5719 0.5061 0.3220 0.098 Uiso calc R 1 1
C C30 0.6727(3) 0.3861(7) 0.3315(2) 0.133(2) Uani d . 1 1
H H30A 0.6950 0.3001 0.3215 0.159 Uiso calc R 1 1
H H30B 0.7135 0.4470 0.3575 0.159 Uiso calc R 1 1
N N1 0.20466(15) 0.5078(2) 0.43570(11) 0.0387(5) Uani d . 1 1
N N2 0.19727(14) 0.6467(2) 0.27880(10) 0.0334(5) Uani d . 1 1
N N3 0.18063(14) 0.3764(2) 0.23592(10) 0.0381(5) Uani d . 1 1
N N4 0.42146(16) 0.3437(2) 0.28745(11) 0.0430(5) Uani d . 1 1

loop_
_atom_site_aniso_label
_atom_site_aniso_U_11
_atom_site_aniso_U_22
_atom_site_aniso_U_33
_atom_site_aniso_U_12
_atom_site_aniso_U_13
_atom_site_aniso_U_23
Br1 0.03869(17) 0.0799(3) 0.0637(2) -0.02284(15) 0.00310(14) -0.00209(17)
Br2 0.1388(4) 0.0657(3) 0.0792(3) -0.0361(2) 0.0167(3) 0.0224(2)
O1 0.0349(10) 0.0619(13) 0.0521(12) -0.0160(9) 0.0098(9) -0.0044(10)
O2 0.0421(11) 0.0487(12) 0.0479(11) -0.0025(9) 0.0156(9) 0.0003(10)
C1 0.0338(13) 0.0370(15) 0.0373(14) -0.0030(11) 0.0075(11) 0.0020(12)
C2 0.0512(17) 0.070(2) 0.0319(14) -0.0084(15) 0.0054(13) 0.0032(14)
C3 0.0422(16) 0.067(2) 0.0381(15) -0.0104(15) -0.0034(12) -0.0031(14)
C4 0.0318(13) 0.0437(16) 0.0468(16) -0.0067(12) 0.0044(12) -0.0001(13)
C5 0.0330(13) 0.0355(14) 0.0345(13) -0.0044(11) 0.0087(11) 0.0004(11)
C6 0.0302(12) 0.0298(13) 0.0301(12) -0.0003(10) 0.0048(10) -0.0022(10)
C7 0.0290(12) 0.0313(13) 0.0330(13) -0.0028(10) 0.0079(10) -0.0017(11)
C8 0.0348(14) 0.0328(14) 0.0395(14) -0.0021(11) 0.0113(11) -0.0021(11)
C9 0.0464(16) 0.0577(19) 0.0410(15) -0.0092(14) 0.0146(13) 0.0076(14)
C10 0.0531(18) 0.067(2) 0.0412(16) -0.0120(16) 0.0201(14) -0.0020(16)
C11 0.087(3) 0.069(3) 0.067(2) -0.007(2) 0.037(2) -0.013(2)
C12 0.0523(17) 0.0370(16) 0.0568(18) 0.0086(13) 0.0093(14) -0.0029(14)
C13 0.081(2) 0.053(2) 0.062(2) 0.0252(18) 0.0178(18) 0.0126(17)
C14 0.0487(17) 0.062(2) 0.0545(17) 0.0136(15) 0.0004(14) 0.0120(16)
C15 0.0307(13) 0.0494(17) 0.0388(14) -0.0001(12) 0.0020(11) 0.0009(13)
C16 0.0347(14) 0.0507(17) 0.0364(14) -0.0047(12) 0.0057(11) -0.0035(13)
C17 0.0502(18) 0.080(2) 0.0410(16) -0.0097(17) 0.0022(13) -0.0119(16)
C18 0.082(3) 0.084(3) 0.070(2) -0.011(2) -0.003(2) -0.039(2)
C19 0.062(2) 0.0503(19) 0.0578(19) -0.0069(15) 0.0118(16) -0.0219(15)
C20 0.0343(14) 0.0347(15) 0.0384(14) -0.0005(12) 0.0076(11) -0.0086(12)
C21 0.0325(13) 0.0300(14) 0.0396(14) -0.0025(11) 0.0071(11) -0.0034(11)
C22 0.0470(15) 0.0289(14) 0.0437(15) -0.0013(12) 0.0082(12) -0.0053(12)
C23 0.0611(19) 0.0333(16) 0.0532(17) -0.0076(14) 0.0086(15) -0.0010(14)
C24 0.088(3) 0.0355(17) 0.0518(18) -0.0125(17) 0.0087(17) 0.0008(14)
C25 0.098(3) 0.0369(19) 0.058(2) 0.0124(18) -0.002(2) 0.0019(16)
C26 0.067(2) 0.0466(19) 0.0586(19) 0.0157(16) -0.0003(16) -0.0007(16)
C27 0.0491(16) 0.0332(15) 0.0447(15) 0.0044(12) 0.0040(13) -0.0086(12)
C28 0.0423(16) 0.071(2) 0.0512(17) 0.0166(15) 0.0115(14) -0.0123(16)
C29 0.043(2) 0.123(4) 0.081(3) 0.004(2) 0.0170(18) -0.035(2)
C30 0.058(3) 0.243(7) 0.099(3) -0.011(4) 0.018(2) -0.057(4)
N1 0.0345(12) 0.0471(14) 0.0368(12) -0.0066(10) 0.0124(9) 0.0015(10)
N2 0.0336(11) 0.0312(12) 0.0352(11) 0.0019(9) 0.0049(9) 0.0003(9)
N3 0.0362(12) 0.0382(13) 0.0394(12) -0.0048(10) 0.0049(10) -0.0095(10)
N4 0.0379(12) 0.0431(14) 0.0490(13) 0.0069(11) 0.0106(10) -0.0055(11)

loop_
_atom_type_symbol
_atom_type_description
_atom_type_scat_dispersion_real
_atom_type_scat_dispersion_imag
_atom_type_scat_source
C C 0.0033 0.0016 'International Tables Vol C Tables 4.2.6.8 and 6.1.1.4'
H H 0.0000 0.0000 'International Tables Vol C Tables 4.2.6.8 and 6.1.1.4'
N N 0.0061 0.0033 'International Tables Vol C Tables 4.2.6.8 and 6.1.1.4'
O O 0.0106 0.0060 'International Tables Vol C Tables 4.2.6.8 and 6.1.1.4'
Br Br -0.2901 2.4595 'International Tables Vol C Tables 4.2.6.8 and 6.1.1.4'

loop_
_geom_angle_atom_site_label_1
_geom_angle_atom_site_label_2
_geom_angle_atom_site_label_3
_geom_angle
C2 C1 C6 122.3(2)
C2 C1 N1 128.0(2)
C6 C1 N1 109.7(2)
C1 C2 C3 118.0(3)
C1 C2 H2 121.0
C3 C2 H2 121.0
C4 C3 C2 119.9(3)
C4 C3 H3 120.1
C2 C3 H3 120.1
C3 C4 C5 122.2(2)
C3 C4 Br1 118.5(2)
C5 C4 Br1 119.3(2)
C4 C5 C6 118.1(2)
C4 C5 H5 120.9
C6 C5 H5 120.9
C5 C6 C1 119.5(2)
C5 C6 C7 130.4(2)
C1 C6 C7 110.1(2)
N2 C7 C6 113.1(2)
N2 C7 C8 114.1(2)
C6 C7 C8 100.27(19)
N2 C7 C21 108.64(19)
C6 C7 C21 111.26(19)
C8 C7 C21 109.31(19)
O1 C8 N1 124.0(2)
O1 C8 C7 127.8(2)
N1 C8 C7 108.2(2)
N1 C9 C10 115.2(3)
N1 C9 H9A 108.5
C10 C9 H9A 108.5
N1 C9 H9B 108.5
C10 C9 H9B 108.5
H9A C9 H9B 107.5
C11 C10 C9 126.2(3)
C11 C10 H10 116.9
C9 C10 H10 116.9
C10 C11 H11A 120.0
C10 C11 H11B 120.0
H11A C11 H11B 120.0
N2 C12 C13 102.9(2)
N2 C12 H12A 111.2
C13 C12 H12A 111.2
N2 C12 H12B 111.2
C13 C12 H12B 111.2
H12A C12 H12B 109.1
C14 C13 C12 106.6(2)
C14 C13 H13A 110.4
C12 C13 H13A 110.4
C14 C13 H13B 110.4
C12 C13 H13B 110.4
H13A C13 H13B 108.6
C13 C14 C15 104.2(2)
C13 C14 H14A 110.9
C15 C14 H14A 110.9
C13 C14 H14B 110.9
C15 C14 H14B 110.9
H14A C14 H14B 108.9
N2 C15 C16 108.3(2)
N2 C15 C14 101.5(2)
C16 C15 C14 116.9(2)
N2 C15 H15 109.9
C16 C15 H15 109.9
C14 C15 H15 109.9
N3 C16 C15 108.1(2)
N3 C16 C17 101.5(2)
C15 C16 C17 118.1(2)
N3 C16 H16 109.5
C15 C16 H16 109.5
C17 C16 H16 109.5
C18 C17 C16 104.5(3)
C18 C17 H17A 110.8
C16 C17 H17A 110.8
C18 C17 H17B 110.8
C16 C17 H17B 110.8
H17A C17 H17B 108.9
C19 C18 C17 106.4(3)
C19 C18 H18A 110.4
C17 C18 H18A 110.4
C19 C18 H18B 110.4
C17 C18 H18B 110.4
H18A C18 H18B 108.6
N3 C19 C18 103.2(3)
N3 C19 H19A 111.1
C18 C19 H19A 111.1
N3 C19 H19B 111.1
C18 C19 H19B 111.1
H19A C19 H19B 109.1
O2 C20 N4 124.1(2)
O2 C20 C21 127.9(2)
N4 C20 C21 107.9(2)
N3 C21 C22 112.1(2)
N3 C21 C20 111.9(2)
C22 C21 C20 101.0(2)
N3 C21 C7 108.97(19)
C22 C21 C7 112.7(2)
C20 C21 C7 109.99(19)
C23 C22 C27 119.8(3)
C23 C22 C21 130.6(3)
C27 C22 C21 109.5(2)
C22 C23 C24 117.5(3)
C22 C23 H23 121.3
C24 C23 H23 121.3
C25 C24 C23 122.2(3)
C25 C24 Br2 119.6(3)
C23 C24 Br2 118.2(3)
C24 C25 C26 120.7(3)
C24 C25 H25 119.6
C26 C25 H25 119.6
C25 C26 C27 117.4(3)
C25 C26 H26 121.3
C27 C26 H26 121.3
C26 C27 C22 122.4(3)
C26 C27 N4 127.9(3)
C22 C27 N4 109.7(2)
N4 C28 C29 113.7(2)
N4 C28 H28A 108.8
C29 C28 H28A 108.8
N4 C28 H28B 108.8
C29 C28 H28B 108.8
H28A C28 H28B 107.7
C30 C29 C28 127.1(5)
C30 C29 H29 116.4
C28 C29 H29 116.4
C29 C30 H30A 120.0
C29 C30 H30B 120.0
H30A C30 H30B 120.0
C8 N1 C1 111.4(2)
C8 N1 C9 123.2(2)
C1 N1 C9 125.4(2)
C7 N2 C12 117.2(2)
C7 N2 C15 115.6(2)
C12 N2 C15 105.9(2)
C21 N3 C19 116.9(2)
C21 N3 C16 114.9(2)
C19 N3 C16 105.5(2)
C20 N4 C27 111.7(2)
C20 N4 C28 122.0(2)
C27 N4 C28 126.2(2)

loop_
_geom_bond_atom_site_label_1
_geom_bond_atom_site_label_2
_geom_bond_distance
Br1 C4 1.906(3)
Br2 C24 1.898(3)
O1 C8 1.212(3)
O2 C20 1.211(3)
C1 C2 1.374(4)
C1 C6 1.391(3)
C1 N1 1.404(3)
C2 C3 1.388(4)
C2 H2 0.9300
C3 C4 1.377(4)
C3 H3 0.9300
C4 C5 1.381(3)
C5 C6 1.384(3)
C5 H5 0.9300
C6 C7 1.516(3)
C7 N2 1.446(3)
C7 C8 1.574(3)
C7 C21 1.578(3)
C8 N1 1.370(3)
C9 N1 1.454(3)
C9 C10 1.482(4)
C9 H9A 0.9700
C9 H9B 0.9700
C10 C11 1.291(5)
C10 H10 0.9300
C11 H11A 0.9300
C11 H11B 0.9300
C12 N2 1.466(3)
C12 C13 1.532(4)
C12 H12A 0.9700
C12 H12B 0.9700
C13 C14 1.515(5)
C13 H13A 0.9700
C13 H13B 0.9700
C14 C15 1.520(4)
C14 H14A 0.9700
C14 H14B 0.9700
C15 N2 1.476(3)
C15 C16 1.492(4)
C15 H15 0.9800
C16 N3 1.474(3)
C16 C17 1.528(4)
C16 H16 0.9800
C17 C18 1.523(5)
C17 H17A 0.9700
C17 H17B 0.9700
C18 C19 1.515(5)
C18 H18A 0.9700
C18 H18B 0.9700
C19 N3 1.468(3)
C19 H19A 0.9700
C19 H19B 0.9700
C20 N4 1.365(3)
C20 C21 1.571(3)
C21 N3 1.454(3)
C21 C22 1.514(4)
C22 C23 1.382(4)
C22 C27 1.394(4)
C23 C24 1.390(4)
C23 H23 0.9300
C24 C25 1.373(5)
C25 C26 1.380(5)
C25 H25 0.9300
C26 C27 1.380(4)
C26 H26 0.9300
C27 N4 1.404(4)
C28 N4 1.461(3)
C28 C29 1.488(5)
C28 H28A 0.9700
C28 H28B 0.9700
C29 C30 1.214(6)
C29 H29 0.9300
C30 H30A 0.9300
C30 H30B 0.9300

loop_
_geom_torsion_atom_site_label_1
_geom_torsion_atom_site_label_2
_geom_torsion_atom_site_label_3
_geom_torsion_atom_site_label_4
_geom_torsion
C6 C1 C2 C3 0.4(4)
N1 C1 C2 C3 -177.4(3)
C1 C2 C3 C4 1.1(5)
C2 C3 C4 C5 -1.0(5)
C2 C3 C4 Br1 178.2(2)
C3 C4 C5 C6 -0.7(4)
Br1 C4 C5 C6 -179.82(19)
C4 C5 C6 C1 2.2(4)
C4 C5 C6 C7 179.8(2)
C2 C1 C6 C5 -2.1(4)
N1 C1 C6 C5 176.1(2)
C2 C1 C6 C7 179.8(3)
N1 C1 C6 C7 -2.0(3)
C5 C6 C7 N2 -51.2(3)
C1 C6 C7 N2 126.6(2)
C5 C6 C7 C8 -173.1(3)
C1 C6 C7 C8 4.7(3)
C5 C6 C7 C21 71.4(3)
C1 C6 C7 C21 -110.8(2)
N2 C7 C8 O1 52.2(3)
C6 C7 C8 O1 173.4(3)
C21 C7 C8 O1 -69.6(3)
N2 C7 C8 N1 -127.2(2)
C6 C7 C8 N1 -6.0(3)
C21 C7 C8 N1 111.0(2)
N1 C9 C10 C11 8.1(5)
N2 C12 C13 C14 14.0(3)
C12 C13 C14 C15 12.4(3)
C13 C14 C15 N2 -33.9(3)
C13 C14 C15 C16 -151.5(3)
N2 C15 C16 N3 57.9(3)
C14 C15 C16 N3 171.7(2)
N2 C15 C16 C17 172.4(2)
C14 C15 C16 C17 -73.9(3)
N3 C16 C17 C18 -30.9(3)
C15 C16 C17 C18 -148.9(3)
C16 C17 C18 C19 7.9(4)
C17 C18 C19 N3 18.3(4)
O2 C20 C21 N3 58.6(3)
N4 C20 C21 N3 -118.6(2)
O2 C20 C21 C22 178.0(3)
N4 C20 C21 C22 0.8(2)
O2 C20 C21 C7 -62.7(3)
N4 C20 C21 C7 120.1(2)
N2 C7 C21 N3 -50.1(2)
C6 C7 C21 N3 -175.23(19)
C8 C7 C21 N3 75.0(2)
N2 C7 C21 C22 -175.15(19)
C6 C7 C21 C22 59.7(3)
C8 C7 C21 C22 -50.1(3)
N2 C7 C21 C20 73.0(2)
C6 C7 C21 C20 -52.2(3)
C8 C7 C21 C20 -162.0(2)
N3 C21 C22 C23 -59.0(4)
C20 C21 C22 C23 -178.3(3)
C7 C21 C22 C23 64.4(4)
N3 C21 C22 C27 118.6(2)
C20 C21 C22 C27 -0.7(3)
C7 C21 C22 C27 -118.0(2)
C27 C22 C23 C24 2.7(4)
C21 C22 C23 C24 -179.9(3)
C22 C23 C24 C25 -3.0(5)
C22 C23 C24 Br2 176.1(2)
C23 C24 C25 C26 1.2(5)
Br2 C24 C25 C26 -178.0(2)
C24 C25 C26 C27 1.0(5)
C25 C26 C27 C22 -1.2(4)
C25 C26 C27 N4 -179.9(3)
C23 C22 C27 C26 -0.6(4)
C21 C22 C27 C26 -178.5(3)
C23 C22 C27 N4 178.3(2)
C21 C22 C27 N4 0.4(3)
N4 C28 C29 C30 138.3(5)
O1 C8 N1 C1 -174.0(2)
C7 C8 N1 C1 5.4(3)
O1 C8 N1 C9 6.4(4)
C7 C8 N1 C9 -174.2(2)
C2 C1 N1 C8 175.8(3)
C6 C1 N1 C8 -2.3(3)
C2 C1 N1 C9 -4.6(4)
C6 C1 N1 C9 177.3(2)
C10 C9 N1 C8 -96.0(3)
C10 C9 N1 C1 84.5(3)
C6 C7 N2 C12 -54.9(3)
C8 C7 N2 C12 58.9(3)
C21 C7 N2 C12 -178.9(2)
C6 C7 N2 C15 179.1(2)
C8 C7 N2 C15 -67.1(3)
C21 C7 N2 C15 55.1(2)
C13 C12 N2 C7 -167.2(2)
C13 C12 N2 C15 -36.6(3)
C16 C15 N2 C7 -60.2(3)
C14 C15 N2 C7 176.2(2)
C16 C15 N2 C12 168.2(2)
C14 C15 N2 C12 44.6(3)
C22 C21 N3 C19 -54.2(3)
C20 C21 N3 C19 58.5(3)
C7 C21 N3 C19 -179.6(2)
C22 C21 N3 C16 -178.7(2)
C20 C21 N3 C16 -66.0(3)
C7 C21 N3 C16 55.9(3)
C18 C19 N3 C21 -168.3(3)
C18 C19 N3 C16 -39.2(3)
C15 C16 N3 C21 -60.8(3)
C17 C16 N3 C21 174.3(2)
C15 C16 N3 C19 169.0(2)
C17 C16 N3 C19 44.0(3)
O2 C20 N4 C27 -178.0(2)
C21 C20 N4 C27 -0.6(3)
O2 C20 N4 C28 -1.8(4)
C21 C20 N4 C28 175.6(2)
C26 C27 N4 C20 179.0(3)
C22 C27 N4 C20 0.2(3)
C26 C27 N4 C28 3.0(4)
C22 C27 N4 C28 -175.8(2)
C29 C28 N4 C20 91.7(4)
C29 C28 N4 C27 -92.6(4)
